data_7044717
loop_
_publ_author_name
'pappuru, sreenath'
'Chakraborty, Debashis'
'V, Ramkumar'

_publ_section_title
;
 Synthesis and Characterization of Benzotriazole or Benzoxazole Phenoxide
 Ligands Supported Nb and Ta Metal Complexes and their Application for the
 Synthesis of Hyperbranched Polyglycerols by Ring-Opening Polymerisation
 of Glycidol
;
_journal_name_full 'Dalton Transactions'
_journal_paper_doi 10.1039/C7DT02839C
_journal_year 2017
_chemical_formula_moiety 'C21 H24 Cl4 N O2 Ta'
_chemical_formula_sum 'C21 H24 Cl4 N O2 Ta'
_chemical_formula_weight 645.16
_space_group_crystal_system triclinic
_space_group_IT_number 2
_space_group_name_Hall '-P 1'
_space_group_name_H-M_alt 'P -1'
_symmetry_space_group_name_Hall '-P 1'
_symmetry_space_group_name_H-M 'P -1'
_atom_sites_solution_hydrogens geom
_audit_creation_method SHELXL-2014/7
_audit_update_record
;
2017-11-01 deposited with the CCDC.
2017-11-07 downloaded from the CCDC.
;
_cell_angle_alpha 96.826(10)
_cell_angle_beta 90.660(11)
_cell_angle_gamma 97.503(11)
_cell_formula_units_Z 2
_cell_length_a 6.3077(15)
_cell_length_b 10.738(3)
_cell_length_c 18.004(5)
_cell_measurement_reflns_used 9676
_cell_measurement_temperature 296(2)
_cell_measurement_theta_max 30.69
_cell_measurement_theta_min 2.80
_cell_volume 1200.0(6)
_computing_cell_refinement 'Bruker SAINT'
_computing_data_collection 'Bruker APEX2'
_computing_data_reduction 'Bruker SAINT'
_computing_molecular_graphics 'Bruker SHELXTL'
_computing_publication_material 'Bruker SHELXTL'
_computing_structure_refinement 'SHELXL-2014/7 (Sheldrick, 2014)'
_computing_structure_solution 'SHELXS-97 (Sheldrick 2008)'
_diffrn_ambient_temperature 296(2)
_diffrn_measured_fraction_theta_full 0.996
_diffrn_measured_fraction_theta_max 0.996
_diffrn_measurement_device_type 'Bruker APEX-II CCD'
_diffrn_measurement_method '\f and \w scans'
_diffrn_radiation_type MoK\a
_diffrn_radiation_wavelength 0.71073
_diffrn_reflns_av_R_equivalents 0.0236
_diffrn_reflns_av_unetI/netI 0.0215
_diffrn_reflns_Laue_measured_fraction_full 0.996
_diffrn_reflns_Laue_measured_fraction_max 0.996
_diffrn_reflns_limit_h_max 7
_diffrn_reflns_limit_h_min -7
_diffrn_reflns_limit_k_max 11
_diffrn_reflns_limit_k_min -12
_diffrn_reflns_limit_l_max 21
_diffrn_reflns_limit_l_min -21
_diffrn_reflns_number 17135
_diffrn_reflns_point_group_measured_fraction_full 0.996
_diffrn_reflns_point_group_measured_fraction_max 0.996
_diffrn_reflns_theta_full 24.997
_diffrn_reflns_theta_max 24.997
_diffrn_reflns_theta_min 1.927
_exptl_absorpt_coefficient_mu 5.042
_exptl_absorpt_correction_T_max 0.633
_exptl_absorpt_correction_T_min 0.518
_exptl_absorpt_correction_type multi-scan
_exptl_absorpt_process_details 'SADABS V2014/5(Bruker AXS.Inc)'
_exptl_crystal_colour colourless
_exptl_crystal_density_diffrn 1.786
_exptl_crystal_description Block
_exptl_crystal_F_000 628
_exptl_crystal_size_max 0.150
_exptl_crystal_size_mid 0.100
_exptl_crystal_size_min 0.100
_refine_diff_density_max 1.341
_refine_diff_density_min -1.170
_refine_diff_density_rms 0.098
_refine_ls_extinction_method none
_refine_ls_goodness_of_fit_ref 1.192
_refine_ls_hydrogen_treatment constr
_refine_ls_matrix_type full
_refine_ls_number_parameters 268
_refine_ls_number_reflns 4215
_refine_ls_number_restraints 0
_refine_ls_restrained_S_all 1.192
_refine_ls_R_factor_all 0.0271
_refine_ls_R_factor_gt 0.0252
_refine_ls_shift/su_max 0.000
_refine_ls_shift/su_mean 0.000
_refine_ls_structure_factor_coef Fsqd
_refine_ls_weighting_details 'w=1/[\s^2^(Fo^2^)+(0.0006P)^2^+5.1248P] where P=(Fo^2^+2Fc^2^)/3'
_refine_ls_weighting_scheme calc
_refine_ls_wR_factor_gt 0.0623
_refine_ls_wR_factor_ref 0.0630
_reflns_Friedel_coverage 0.000
_reflns_number_gt 3998
_reflns_number_total 4215
_reflns_threshold_expression 'I > 2\s(I)'
_cod_data_source_file c7dt02839c2.cif
_cod_data_source_block ta
_cod_original_cell_volume 1200.0(5)
_cod_database_code 7044717
_shelx_shelxl_version_number 2014/7
_shelx_space_group_comment
; 
The symmetry employed for this shelxl refinement is uniquely defined 
by the following loop, which should always be used as a source of 
symmetry information in preference to the above space-group names. 
They are only intended as comments. 
;
_shelx_estimated_absorpt_t_min 0.518
_shelx_estimated_absorpt_t_max 0.633

loop_
_space_group_symop_operation_xyz
'x, y, z'
'-x, -y, -z'

loop_
_atom_site_label
_atom_site_type_symbol
_atom_site_fract_x
_atom_site_fract_y
_atom_site_fract_z
_atom_site_U_iso_or_equiv
_atom_site_adp_type
_atom_site_occupancy
_atom_site_site_symmetry_order
_atom_site_calc_flag
_atom_site_refinement_flags_posn
_atom_site_refinement_flags_adp
C1 C 0.1568(7) 0.7194(4) 0.7695(3) 0.0273(10) Uani 1 1 d . .
C2 C 0.2024(8) 0.7130(5) 0.8456(3) 0.0317(11) Uani 1 1 d . .
C3 C 0.2631(9) 0.5998(5) 0.8617(3) 0.0375(12) Uani 1 1 d . .
H3 H 0.2920 0.5922 0.9116 0.045 Uiso 1 1 calc R U
C4 C 0.2845(8) 0.4963(5) 0.8093(3) 0.0325(11) Uani 1 1 d . .
C5 C 0.2366(8) 0.5061(5) 0.7358(3) 0.0307(11) Uani 1 1 d . .
H5 H 0.2457 0.4378 0.6995 0.037 Uiso 1 1 calc R U
C6 C 0.1746(7) 0.6172(4) 0.7149(2) 0.0265(10) Uani 1 1 d . .
C7 C 0.1582(7) 0.6339(4) 0.6369(3) 0.0264(10) Uani 1 1 d . .
C8 C 0.2218(7) 0.5934(5) 0.5189(3) 0.0296(11) Uani 1 1 d . .
C9 C 0.2827(8) 0.5375(5) 0.4513(3) 0.0349(12) Uani 1 1 d . .
H9 H 0.3353 0.4600 0.4459 0.042 Uiso 1 1 calc R U
C10 C 0.2597(9) 0.6052(6) 0.3924(3) 0.0447(14) Uani 1 1 d . .
H10 H 0.2986 0.5731 0.3450 0.054 Uiso 1 1 calc R U
C11 C 0.1799(10) 0.7205(6) 0.4016(3) 0.0513(16) Uani 1 1 d . .
H11 H 0.1682 0.7633 0.3601 0.062 Uiso 1 1 calc R U
C12 C 0.1173(10) 0.7737(5) 0.4700(3) 0.0443(14) Uani 1 1 d . .
H12 H 0.0646 0.8512 0.4757 0.053 Uiso 1 1 calc R U
C13 C 0.1374(8) 0.7054(5) 0.5295(3) 0.0319(11) Uani 1 1 d . .
C14 C 0.1796(10) 0.8245(5) 0.9056(3) 0.0422(13) Uani 1 1 d . .
C15 C -0.0594(11) 0.8420(7) 0.9094(4) 0.066(2) Uani 1 1 d . .
H15A H -0.0805 0.9018 0.9519 0.098 Uiso 1 1 calc R U
H15B H -0.1433 0.7623 0.9142 0.098 Uiso 1 1 calc R U
H15C H -0.1029 0.8730 0.8645 0.098 Uiso 1 1 calc R U
C16 C 0.3153(12) 0.9446(6) 0.8887(4) 0.0630(19) Uani 1 1 d . .
H16A H 0.4571 0.9267 0.8768 0.094 Uiso 1 1 calc R U
H16B H 0.3222 1.0073 0.9316 0.094 Uiso 1 1 calc R U
H16C H 0.2527 0.9757 0.8469 0.094 Uiso 1 1 calc R U
C17 C 0.2520(13) 0.7963(6) 0.9833(3) 0.0631(19) Uani 1 1 d . .
H17A H 0.3995 0.7828 0.9821 0.095 Uiso 1 1 calc R U
H17B H 0.1660 0.7218 0.9962 0.095 Uiso 1 1 calc R U
H17C H 0.2357 0.8668 1.0199 0.095 Uiso 1 1 calc R U
C18 C 0.3655(10) 0.3800(5) 0.8347(3) 0.0443(14) Uani 1 1 d . .
C19 C 0.2366(16) 0.3356(8) 0.8993(4) 0.093(3) Uani 1 1 d . .
H19A H 0.2348 0.4051 0.9379 0.139 Uiso 1 1 calc R U
H19B H 0.3005 0.2694 0.9187 0.139 Uiso 1 1 calc R U
H19C H 0.0928 0.3041 0.8820 0.139 Uiso 1 1 calc R U
C20 C 0.6000(13) 0.4172(8) 0.8603(5) 0.092(3) Uani 1 1 d . .
H20A H 0.6098 0.4825 0.9020 0.139 Uiso 1 1 calc R U
H20B H 0.6813 0.4476 0.8198 0.139 Uiso 1 1 calc R U
H20C H 0.6560 0.3446 0.8751 0.139 Uiso 1 1 calc R U
C21 C 0.3557(13) 0.2708(6) 0.7719(4) 0.068(2) Uani 1 1 d . .
H21A H 0.4190 0.2025 0.7892 0.102 Uiso 1 1 calc R U
H21B H 0.4327 0.2990 0.7300 0.102 Uiso 1 1 calc R U
H21C H 0.2092 0.2422 0.7569 0.102 Uiso 1 1 calc R U
Cl2 Cl 0.2002(3) 1.01625(13) 0.62863(8) 0.0498(4) Uani 1 1 d . .
Cl3 Cl -0.3250(2) 0.71256(15) 0.70266(9) 0.0528(4) Uani 1 1 d . .
Cl4 Cl -0.2045(3) 1.03427(15) 0.74684(9) 0.0610(4) Uani 1 1 d . .
Cl5 Cl -0.2839(3) 0.87356(19) 0.56528(9) 0.0642(5) Uani 1 1 d . .
N1 N 0.0944(6) 0.7283(4) 0.6067(2) 0.0281(9) Uani 1 1 d . .
O1 O 0.0986(5) 0.8256(3) 0.74674(18) 0.0301(7) Uani 1 1 d . .
O2 O 0.2352(5) 0.5480(3) 0.58771(17) 0.0298(7) Uani 1 1 d . .
Ta1 Ta -0.06780(4) 0.87698(2) 0.67119(2) 0.03165(7) Uani 1 1 d . .

loop_
_atom_site_aniso_label
_atom_site_aniso_U_11
_atom_site_aniso_U_22
_atom_site_aniso_U_33
_atom_site_aniso_U_23
_atom_site_aniso_U_13
_atom_site_aniso_U_12
C1 0.027(2) 0.026(3) 0.028(2) 0.006(2) 0.002(2) 0.002(2)
C2 0.034(3) 0.033(3) 0.028(2) 0.003(2) 0.002(2) 0.005(2)
C3 0.042(3) 0.039(3) 0.031(3) 0.008(2) -0.001(2) 0.001(2)
C4 0.036(3) 0.029(3) 0.034(3) 0.010(2) 0.004(2) 0.008(2)
C5 0.034(3) 0.028(3) 0.031(3) 0.004(2) 0.003(2) 0.006(2)
C6 0.028(2) 0.027(3) 0.024(2) 0.0034(19) 0.0024(19) 0.004(2)
C7 0.023(2) 0.028(3) 0.028(2) 0.002(2) 0.0023(19) 0.0050(19)
C8 0.025(2) 0.038(3) 0.027(2) 0.006(2) -0.001(2) 0.005(2)
C9 0.031(3) 0.041(3) 0.031(3) -0.002(2) 0.003(2) 0.006(2)
C10 0.048(3) 0.058(4) 0.027(3) 0.000(3) 0.003(2) 0.005(3)
C11 0.069(4) 0.057(4) 0.032(3) 0.017(3) 0.007(3) 0.012(3)
C12 0.062(4) 0.037(3) 0.037(3) 0.009(2) 0.007(3) 0.013(3)
C13 0.033(3) 0.036(3) 0.027(2) 0.004(2) 0.002(2) 0.005(2)
C14 0.057(4) 0.039(3) 0.031(3) 0.001(2) 0.001(3) 0.010(3)
C15 0.075(5) 0.077(5) 0.047(4) -0.007(3) 0.010(3) 0.033(4)
C16 0.091(5) 0.040(4) 0.052(4) -0.004(3) -0.009(4) -0.003(3)
C17 0.103(6) 0.057(4) 0.031(3) -0.002(3) -0.009(3) 0.022(4)
C18 0.066(4) 0.035(3) 0.037(3) 0.014(2) 0.003(3) 0.016(3)
C19 0.154(9) 0.071(5) 0.073(5) 0.046(4) 0.048(6) 0.051(6)
C20 0.088(6) 0.090(6) 0.111(7) 0.029(5) -0.028(5) 0.043(5)
C21 0.112(6) 0.040(4) 0.060(4) 0.014(3) 0.013(4) 0.032(4)
Cl2 0.0628(10) 0.0360(8) 0.0515(8) 0.0123(6) 0.0107(7) 0.0027(7)
Cl3 0.0346(7) 0.0547(9) 0.0672(10) 0.0058(7) 0.0108(7) -0.0008(7)
Cl4 0.0804(12) 0.0490(9) 0.0615(10) 0.0061(7) 0.0212(9) 0.0368(9)
Cl5 0.0569(10) 0.0894(13) 0.0522(9) 0.0121(9) -0.0140(8) 0.0297(9)
N1 0.031(2) 0.029(2) 0.025(2) 0.0030(17) 0.0020(17) 0.0077(18)
O1 0.0376(19) 0.0251(18) 0.0288(17) 0.0025(14) 0.0015(15) 0.0094(15)
O2 0.0337(19) 0.0316(19) 0.0253(17) 0.0008(14) 0.0016(14) 0.0118(15)
Ta1 0.03395(12) 0.03052(12) 0.03299(12) 0.00522(8) 0.00156(8) 0.01238(8)

loop_
_atom_type_symbol
_atom_type_description
_atom_type_scat_dispersion_real
_atom_type_scat_dispersion_imag
_atom_type_scat_source
C C 0.0033 0.0016 'International Tables Vol C Tables 4.2.6.8 and 6.1.1.4'
H H 0.0000 0.0000 'International Tables Vol C Tables 4.2.6.8 and 6.1.1.4'
N N 0.0061 0.0033 'International Tables Vol C Tables 4.2.6.8 and 6.1.1.4'
O O 0.0106 0.0060 'International Tables Vol C Tables 4.2.6.8 and 6.1.1.4'
Cl Cl 0.1484 0.1585 'International Tables Vol C Tables 4.2.6.8 and 6.1.1.4'
Ta Ta -0.7052 6.5227 'International Tables Vol C Tables 4.2.6.8 and 6.1.1.4'

loop_
_geom_angle_atom_site_label_1
_geom_angle_atom_site_label_2
_geom_angle_atom_site_label_3
_geom_angle
O1 C1 C6 117.9(4)
O1 C1 C2 120.8(4)
C6 C1 C2 121.3(4)
C3 C2 C1 115.3(5)
C3 C2 C14 123.4(5)
C1 C2 C14 121.3(4)
C2 C3 C4 125.4(5)
C2 C3 H3 117.3
C4 C3 H3 117.3
C5 C4 C3 117.5(5)
C5 C4 C18 122.9(5)
C3 C4 C18 119.5(5)
C4 C5 C6 120.7(5)
C4 C5 H5 119.6
C6 C5 H5 119.6
C5 C6 C1 119.9(4)
C5 C6 C7 120.1(4)
C1 C6 C7 119.5(4)
N1 C7 O2 113.9(4)
N1 C7 C6 128.8(4)
O2 C7 C6 117.0(4)
C13 C8 C9 125.0(5)
C13 C8 O2 108.4(4)
C9 C8 O2 126.6(4)
C10 C9 C8 114.5(5)
C10 C9 H9 122.7
C8 C9 H9 122.7
C9 C10 C11 121.8(5)
C9 C10 H10 119.1
C11 C10 H10 119.1
C12 C11 C10 122.5(5)
C12 C11 H11 118.8
C10 C11 H11 118.8
C11 C12 C13 116.2(5)
C11 C12 H12 121.9
C13 C12 H12 121.9
C8 C13 C12 119.9(5)
C8 C13 N1 107.0(4)
C12 C13 N1 133.0(5)
C16 C14 C2 111.3(5)
C16 C14 C17 107.6(5)
C2 C14 C17 110.8(5)
C16 C14 C15 111.2(5)
C2 C14 C15 108.2(5)
C17 C14 C15 107.7(5)
C14 C15 H15A 109.5
C14 C15 H15B 109.5
H15A C15 H15B 109.5
C14 C15 H15C 109.5
H15A C15 H15C 109.5
H15B C15 H15C 109.5
C14 C16 H16A 109.5
C14 C16 H16B 109.5
H16A C16 H16B 109.5
C14 C16 H16C 109.5
H16A C16 H16C 109.5
H16B C16 H16C 109.5
C14 C17 H17A 109.5
C14 C17 H17B 109.5
H17A C17 H17B 109.5
C14 C17 H17C 109.5
H17A C17 H17C 109.5
H17B C17 H17C 109.5
C19 C18 C21 108.9(6)
C19 C18 C4 110.4(5)
C21 C18 C4 112.4(5)
C19 C18 C20 109.4(6)
C21 C18 C20 107.8(6)
C4 C18 C20 107.9(5)
C18 C19 H19A 109.5
C18 C19 H19B 109.5
H19A C19 H19B 109.5
C18 C19 H19C 109.5
H19A C19 H19C 109.5
H19B C19 H19C 109.5
C18 C20 H20A 109.5
C18 C20 H20B 109.5
H20A C20 H20B 109.5
C18 C20 H20C 109.5
H20A C20 H20C 109.5
H20B C20 H20C 109.5
C18 C21 H21A 109.5
C18 C21 H21B 109.5
H21A C21 H21B 109.5
C18 C21 H21C 109.5
H21A C21 H21C 109.5
H21B C21 H21C 109.5
C7 N1 C13 105.4(4)
C7 N1 Ta1 122.8(3)
C13 N1 Ta1 131.6(3)
C1 O1 Ta1 140.2(3)
C7 O2 C8 105.2(4)
O1 Ta1 N1 78.34(14)
O1 Ta1 Cl4 96.14(11)
N1 Ta1 Cl4 173.82(11)
O1 Ta1 Cl2 96.40(11)
N1 Ta1 Cl2 84.67(11)
Cl4 Ta1 Cl2 93.26(6)
O1 Ta1 Cl5 162.17(11)
N1 Ta1 Cl5 87.39(11)
Cl4 Ta1 Cl5 98.54(7)
Cl2 Ta1 Cl5 92.82(7)
O1 Ta1 Cl3 83.45(11)
N1 Ta1 Cl3 87.45(11)
Cl4 Ta1 Cl3 94.73(6)
Cl2 Ta1 Cl3 171.97(5)
Cl5 Ta1 Cl3 85.30(7)

loop_
_geom_bond_atom_site_label_1
_geom_bond_atom_site_label_2
_geom_bond_distance
C1 O1 1.348(5)
C1 C6 1.400(7)
C1 C2 1.410(6)
C2 C3 1.382(7)
C2 C14 1.536(7)
C3 C4 1.391(7)
C3 H3 0.9300
C4 C5 1.374(7)
C4 C18 1.526(7)
C5 C6 1.394(7)
C5 H5 0.9300
C6 C7 1.440(6)
C7 N1 1.312(6)
C7 O2 1.343(5)
C8 C13 1.371(7)
C8 C9 1.375(7)
C8 O2 1.389(5)
C9 C10 1.372(7)
C9 H9 0.9300
C10 C11 1.388(8)
C10 H10 0.9300
C11 C12 1.379(8)
C11 H11 0.9300
C12 C13 1.383(7)
C12 H12 0.9300
C13 N1 1.418(6)
C14 C16 1.516(8)
C14 C17 1.542(8)
C14 C15 1.545(9)
C15 H15A 0.9600
C15 H15B 0.9600
C15 H15C 0.9600
C16 H16A 0.9600
C16 H16B 0.9600
C16 H16C 0.9600
C17 H17A 0.9600
C17 H17B 0.9600
C17 H17C 0.9600
C18 C19 1.513(9)
C18 C21 1.524(8)
C18 C20 1.531(10)
C19 H19A 0.9600
C19 H19B 0.9600
C19 H19C 0.9600
C20 H20A 0.9600
C20 H20B 0.9600
C20 H20C 0.9600
C21 H21A 0.9600
C21 H21B 0.9600
C21 H21C 0.9600
Cl2 Ta1 2.3073(15)
Cl3 Ta1 2.3624(16)
Cl4 Ta1 2.3048(15)
Cl5 Ta1 2.3251(16)
N1 Ta1 2.226(4)
O1 Ta1 1.885(3)

loop_
_geom_torsion_atom_site_label_1
_geom_torsion_atom_site_label_2
_geom_torsion_atom_site_label_3
_geom_torsion_atom_site_label_4
_geom_torsion
O1 C1 C2 C3 -179.1(4)
C6 C1 C2 C3 -0.5(7)
O1 C1 C2 C14 2.3(7)
C6 C1 C2 C14 -179.1(5)
C1 C2 C3 C4 1.0(8)
C14 C2 C3 C4 179.6(5)
C2 C3 C4 C5 -1.6(8)
C2 C3 C4 C18 176.5(5)
C3 C4 C5 C6 1.6(8)
C18 C4 C5 C6 -176.4(5)
C4 C5 C6 C1 -1.2(7)
C4 C5 C6 C7 170.0(5)
O1 C1 C6 C5 179.3(4)
C2 C1 C6 C5 0.6(7)
O1 C1 C6 C7 8.0(7)
C2 C1 C6 C7 -170.7(4)
C5 C6 C7 N1 176.8(5)
C1 C6 C7 N1 -12.0(8)
C5 C6 C7 O2 -9.7(7)
C1 C6 C7 O2 161.5(4)
C13 C8 C9 C10 2.1(8)
O2 C8 C9 C10 -177.6(5)
C8 C9 C10 C11 -0.3(8)
C9 C10 C11 C12 -0.5(10)
C10 C11 C12 C13 -0.3(9)
C9 C8 C13 C12 -3.0(8)
O2 C8 C13 C12 176.7(5)
C9 C8 C13 N1 179.3(5)
O2 C8 C13 N1 -1.0(5)
C11 C12 C13 C8 1.9(8)
C11 C12 C13 N1 179.0(6)
C3 C2 C14 C16 124.6(6)
C1 C2 C14 C16 -56.9(7)
C3 C2 C14 C17 4.9(8)
C1 C2 C14 C17 -176.6(5)
C3 C2 C14 C15 -113.0(6)
C1 C2 C14 C15 65.6(7)
C5 C4 C18 C19 -130.1(7)
C3 C4 C18 C19 51.9(8)
C5 C4 C18 C21 -8.3(8)
C3 C4 C18 C21 173.7(6)
C5 C4 C18 C20 110.4(7)
C3 C4 C18 C20 -67.6(7)
O2 C7 N1 C13 -1.5(5)
C6 C7 N1 C13 172.1(5)
O2 C7 N1 Ta1 174.4(3)
C6 C7 N1 Ta1 -12.0(7)
C8 C13 N1 C7 1.5(5)
C12 C13 N1 C7 -175.8(6)
C8 C13 N1 Ta1 -173.8(3)
C12 C13 N1 Ta1 8.8(9)
C6 C1 O1 Ta1 30.9(7)
C2 C1 O1 Ta1 -150.4(4)
N1 C7 O2 C8 0.9(5)
C6 C7 O2 C8 -173.5(4)
C13 C8 O2 C7 0.1(5)
C9 C8 O2 C7 179.8(5)
C1 O1 Ta1 N1 -41.8(5)
C1 O1 Ta1 Cl4 141.1(5)
C1 O1 Ta1 Cl2 -124.9(5)
C1 O1 Ta1 Cl5 -4.2(7)
C1 O1 Ta1 Cl3 47.0(5)
